data_2001143
loop_
_publ_author_name
'Hu, N.-H.'
'Wang, Z.-L.'
'Niu, C.-J.'
'Ni, J.-Z.'

_publ_section_title
;
 Structure of an erbium complex with <small>L</small>-proline
;
_journal_issue 12
_journal_name_full 'Acta Crystallographica Section C'
_journal_page_first 2086
_journal_page_last 2089
_journal_paper_doi 10.1107/S0108270193005311
_journal_volume 49
_journal_year 1993
_chemical_formula_sum 'C30 H66 Cl6 Er2 N6 O42'
_chemical_formula_weight 1730.11
_space_group_IT_number 1
_symmetry_cell_setting triclinic
_symmetry_space_group_name_Hall 'P 1'
_symmetry_space_group_name_H-M 'P 1'
_atom_type_scat_source IntTabIV
_cell_angle_alpha 110.26(2)
_cell_angle_beta 100.94(2)
_cell_angle_gamma 109.35(2)
_cell_formula_units_Z 1
_cell_length_a 13.003(3)
_cell_length_b 13.639(4)
_cell_length_c 9.861(2)
_cell_measurement_reflns_used 25
_cell_measurement_temperature 294
_cell_measurement_theta_max 14.2
_cell_measurement_theta_min 2.5
_cell_volume 1453.5(8)
_diffrn_measurement_device 'Nicolet R3m/E'
_diffrn_measurement_method \w
_diffrn_radiation_type MoK\a
_diffrn_radiation_wavelength 0.71069
_diffrn_reflns_av_R_equivalents 0.011
_diffrn_reflns_limit_h_max 14
_diffrn_reflns_limit_h_min 0
_diffrn_reflns_limit_k_max 16
_diffrn_reflns_limit_k_min -16
_diffrn_reflns_limit_l_max 11
_diffrn_reflns_limit_l_min -11
_diffrn_reflns_number 4789
_diffrn_reflns_theta_max 25
_diffrn_standards_decay_% 3.3
_diffrn_standards_interval_count 69
_diffrn_standards_number 1
_exptl_absorpt_coefficient_mu 3.36
_exptl_absorpt_correction_T_max 0.973
_exptl_absorpt_correction_T_min 0.888
_exptl_absorpt_correction_type empirical
_exptl_crystal_colour 'Light pink'
_exptl_crystal_density_diffrn 1.976
_exptl_crystal_description Columnar
_exptl_crystal_size_max 0.61
_exptl_crystal_size_mid 0.32
_exptl_crystal_size_min 0.30
_refine_diff_density_max 0.51
_refine_diff_density_min -0.75
_refine_ls_goodness_of_fit_obs 1.52
_refine_ls_number_parameters 766
_refine_ls_number_reflns 4642
_refine_ls_R_factor_obs 0.024
_refine_ls_shift/esd_max 0.31
_refine_ls_structure_factor_coef F
_refine_ls_weighting_details w=1/[\s^2^(F~o~)+0.0002F~o~^2^]
_refine_ls_weighting_scheme calc
_refine_ls_wR_factor_obs 0.028
_reflns_number_observed 4642
_reflns_number_total 4779
_reflns_observed_criterion F~o~>3\s(F~o~)
_cod_data_source_file oh1031.cif
_cod_data_source_block oh1031_structure_1_of_1
_cod_depositor_comments
;
The following automatic conversions were performed:

'_refine_ls_weighting_scheme' value 'w=1/[\s^2^(F~o~)+0.0002F~o~^2^]'
was changed to 'calc'. New tag '_refine_ls_weighting_details' was
created. The value of the new tag was set to
'w=1/[\s^2^(F~o~)+0.0002F~o~^2^]'.

Automatic conversion script
Id: cif_fix_values 3143 2015-03-26 13:38:13Z robertas 
;
_cod_original_cell_volume 1453.5(6)
_cod_database_code 2001143

loop_
_symmetry_equiv_pos_as_xyz
x,y,z

loop_
_atom_site_label
_atom_site_fract_x
_atom_site_fract_y
_atom_site_fract_z
_atom_site_U_iso_or_equiv
Er(1) .0 .0 .0 .02270(10)
Er(2) .04310(3) -.00607(3) .50939(3) .02310(10)
O(1) -.1569(4) -.1223(4) .0342(5) .033(2)
O(2) -.0940(4) -.1003(4) .2728(5) .036(2)
N(1) -.3807(6) -.2391(6) -.0166(7) .051(3)
C(1) -.1715(5) -.1328(5) .1517(7) .021(3)
C(2) -.2954(6) -.1846(6) .1466(7) .033(3)
C(3) -.3262(9) -.2805(8) .1990(10) .047(5)
C(4) -.4548(8) -.3456(7) .1170(10) .062(5)
C(5) -.4801(9) -.3460(10) -.0390(10) .084(6)
O(3) .1280(4) .0851(4) .2385(5) .041(2)
O(4) .2044(4) .1241(4) .4838(5) .032(2)
N(2) .3890(6) .3217(6) .5503(7) .056(3)
C(6) .2053(6) .1466(5) .3735(7) .030(3)
C(7) .3068(7) .2482(6) .3874(8) .037(4)
C(8) .3820(10) .2180(10) .2930(10) .075(6)
C(9) .5040(10) .3000(10) .3930(10) .102(8)
C(10) .5013(8) .3410(10) .5460(10) .090(7)
O(5) -.1468(6) .0095(6) .8369(7) .030(3)
O(6) -.0793(4) -.0041(4) .6439(5) .035(2)
N(3) -.3470(5) .0031(5) .6882(7) .037(3)
C(11) -.1514(5) .0082(5) .7069(7) .022(3)
C(12) -.2454(6) .0347(6) .6270(8) .034(3)
C(13) -.2110(8) .1548(9) .6580(10) .063(6)
C(14) -.3150(10) .1760(10) .666(2) .105(9)
C(15) -.3759(9) .1034(8) .7290(10) .060(5)
O(7) .1746(7) -.0256(6) .6759(7) .038(3)
O(8) .1393(4) -.0006(4) .8922(5) .034(2)
N(4) .2720(6) -.1097(5) .9526(6) .036(3)
C(16) .1972(6) -.0215(6) .8060(7) .031(3)
C(17) .3046(6) -.0331(6) .8688(7) .027(3)
C(18) .3407(7) -.1027(8) .7487(9) .044(4)
C(19) .2660(10) -.2238(8) .7010(10) .071(6)
C(20) .2230(10) -.2355(7) .8300(10) .066(5)
O(9) .0878(4) .1910(4) .0164(5) .031(2)
O(10) -.0106(5) .2900(5) .0979(7) .057(3)
N(5) .0970(8) .4652(6) .0403(9) .060(5)
C(21) .0677(7) .2785(6) .0509(8) .036(3)
C(22) .1493(8) .3815(6) .0370(10) .048(4)
C(23) .2629(9) .4520(10) .166(2) .140(10)
C(24) .2460(10) .5470(10) .2760(10) .119(8)
C(25) .1610(10) .5669(9) .186(2) .094(7)
O(11) -.0577(4) -.2006(4) .4906(5) .037(2)
O(12) -.0183(5) -.3183(4) .3053(7) .054(3)
N(6) -.2095(7) -.5043(6) .2303(8) .051(4)
C(26) -.0753(7) -.2999(6) .3934(8) .036(4)
C(27) -.1700(7) -.4051(6) .3858(8) .038(4)
C(28) -.1230(10) -.4487(7) .4960(10) .090(7)
C(29) -.1690(10) -.5752(9) .4070(10) .095(7)
C(30) -.2020(10) -.6032(7) .2500(10) .067(5)
O(W1) -.0762(4) .1132(4) .1630(5) .032(2)
O(W2) .0661(4) -.1389(4) .0485(5) .032(2)
O(W3) -.0896(4) -.1828(4) -.2282(5) .036(2)
O(W4) .1189(4) -.1187(4) .3455(5) .031(2)
O(W5) -.0191(5) .1264(4) .4616(5) .035(2)
O(W6) .1385(4) .1712(4) .7392(5) .036(2)
Cl(1) .4646(2) .3123(2) .9355(2) .0520(10)
O(13) .3940(10) .3506(8) .8620(10) .088(5)
O(14)* .3840(10) .2210(10) .954(2) .090(4)
O(15)* .5340(10) .3990(10) 1.0900(10) .085(3)
O(16)* .541(2) .292(2) .864(2) .160(7)
O(14')* .433(2) .314(3) 1.061(2) .180(10)
O(15')* .5840(10) .383(2) .950(2) .104(8)
O(16')* .441(2) .2030(10) .809(2) .080(6)
Cl(2) -.4252(2) -.3290(2) -.4117(3) .0690(10)
O(17) -.3338(8) -.3306(8) -.3051(9) .078(5)
O(18)* -.5120(10) -.4340(10) -.520(2) .109(6)
O(19)* -.4580(10) -.2440(10) -.3170(10) .051(3)
O(20)* -.362(2) -.255(2) -.483(3) .129(9)
O(18')* -.5270(10) -.4300(10) -.426(2) .074(4)
O(19')* -.448(2) -.2340(10) -.376(2) .123(7)
O(20')* -.434(2) -.383(2) -.571(2) .109(6)
Cl(3) .1568(2) .4442(2) .6657(3) .0640(10)
O(21) .2242(8) .5253(6) .8225(8) .100(5)
O(22) .0510(7) .3653(6) .6670(10) .092(5)
O(23) .2060(10) .3731(9) .6020(10) .148(8)
O(24) .1269(9) .5024(7) .5860(10) .111(6)
Cl(4) -.1446(2) -.4641(2) -.1068(2) .0470(10)
O(25) -.1308(6) -.5348(5) -.0314(7) .062(3)
O(26) -.2174(7) -.5325(7) -.2571(8) .088(4)
O(27) -.1980(10) -.3973(9) -.0300(10) .110(7)
O(28) -.0340(7) -.3911(6) -.0940(9) .098(5)
Cl(5) -.3812(2) .0488(2) .1177(2) .0450(10)
O(29) -.3039(7) .0831(8) .2657(7) .094(5)
O(30) -.4740(6) -.0616(6) .0695(8) .076(4)
O(31) -.4282(7) .1238(7) .1010(10) .121(6)
O(32) -.3175(6) .0322(7) .0182(8) .084(5)
Cl(6) .3928(2) -.1193(3) .3171(3) .0580(10)
O(33) .5026(7) -.1115(8) .3715(8) .102(5)
O(34) .3357(7) -.2055(7) .1642(7) .095(5)
O(35) .3950(10) -.0170(10) .3170(10) .156(9)
O(36) .3275(9) -.1550(10) .4060(10) .121(7)
H1(C20) .136 -.275 .790 ?
H2(C20) .247 -.286 .866 ?
H1(N5) .016 .427 .027 ?
H2(N5) .102 .486 -.042 ?
H(C22) .169 .356 -.055 ?
H1(C23) .327 .485 .150 ?
H2(C23) .274 .406 .225 ?
H1(C24) .220 .519 .351 ?
H2(C24) .320 .609 .329 ?
H1(C25) .197 .633 .175 ?
H2(C25) .106 .577 .242 ?
H1(N6) -.168 -.482 .170 ?
H2(N6) -.294 -.529 .177 ?
H(C27) -.234 -.384 .406 ?
H1(C28) -.147 -.427 .589 ?
H2(C28) -.039 -.412 .536 ?
H1(C29) -.239 -.614 .431 ?
H2(C29) -.114 -.603 .442 ?
H1(C30) -.136 -.613 .215 ?
H2(C30) -.269 -.673 .188 ?
H1(W1) -.047 .187 .157 ?
H2(W1) -.153 .079 .119 ?
H1(W2) .083 -.126 .160 ?
H2(W2) .022 -.222 -.032 ?
H1(W3) -.085 -.175 -.317 ?
H2(W3) -.160 -.237 -.243 ?
H1(W4) .078 -.198 .324 ?
H2(W4) .204 -.090 .395 ?
H1(W5) -.036 .121 .357 ?
H2(W5) .027 .206 .527 ?
H1(W6) .135 .175 .833 ?
H2(W6) .208 .222 .760 ?
H1(N1) -.343 -.260 -.090 ?
H2(N1) -.409 -.186 -.032 ?
H(C2) -.304 -.122 .220 ?
H1(C3) -.290 -.330 .162 ?
H2(C3) -.306 -.250 .306 ?
H1(C4) -.486 -.424 .107 ?
H2(C4) -.497 -.307 .175 ?
H1(C5) -.553 -.343 -.076 ?
H2(C5) -.482 -.415 -.116 ?
H1(N2) .371 .277 .608 ?
H2(N2) .383 .391 .594 ?
H(C7) .272 .292 .352 ?
H1(C8) .366 .138 .260 ?
H2(C8) .360 .228 .198 ?
H1(C9) .529 .365 .373 ?
H2(C9) .551 .263 .389 ?
H1(C10) .549 .425 .602 ?
H2(C10) .533 .305 .600 ?
H1(N3) -.325 -.012 .775 ?
H2(N3) -.413 -.066 .607 ?
H(C12) -.270 -.022 .522 ?
H1(C13) -.188 .169 .577 ?
H2(C13) -.149 .208 .755 ?
H1(C14) -.294 .256 .727 ?
H2(C14) -.363 .153 .562 ?
H1(C15) -.459 .076 .689 ?
H2(C15) -.351 .144 .841 ?
H1(N4) .339 -.092 1.036 ?
H2(N4) .215 -.096 .999 ?
H(C17) .367 .040 .931 ?
H1(C18) .425 -.084 .791 ?
H2(C18) .333 -.082 .663 ?
H1(C19) .205 -.252 .609 ?
H2(C19) .312 -.268 .681 ?

loop_
_geom_angle_atom_site_label_1
_geom_angle_atom_site_label_2
_geom_angle_atom_site_label_3
_geom_angle_site_symmetry_1
_geom_angle_site_symmetry_2
_geom_angle_site_symmetry_3
_geom_angle
_geom_angle_publ_flag
O(1) Er(1) O(3) . . . 98.9(2) yes
O(1) Er(1) O(5) . . 1_554 82.3(2) yes
O(1) Er(1) O(8) . . 1_554 142.2(2) yes
O(1) Er(1) O(9) . . . 142.4(2) yes
O(1) Er(1) O(W1) . . . 70.1(2) yes
O(1) Er(1) O(W2) . . . 76.1(2) yes
O(1) Er(1) O(W3) . . . 73.1(2) yes
O(3) Er(1) O(5) . . 1_554 144.9(2) yes
O(3) Er(1) O(8) . . 1_554 92.6(2) yes
O(3) Er(1) O(9) . . . 82.7(2) yes
O(3) Er(1) O(W1) . . . 74.1(2) yes
O(3) Er(1) O(W2) . . . 70.0(2) yes
O(3) Er(1) O(W3) . . . 140.1(2) yes
O(5) Er(1) O(8) 1_554 . 1_554 107.9(2) yes
O(5) Er(1) O(9) 1_554 . . 76.0(2) yes
O(5) Er(1) O(W1) 1_554 . . 73.5(2) yes
O(5) Er(1) O(W2) 1_554 . . 142.2(2) yes
O(5) Er(1) O(W3) 1_554 . . 74.1(2) yes
O(8) Er(1) O(9) 1_554 . . 74.6(2) yes
O(8) Er(1) O(W1) 1_554 . . 147.5(2) yes
O(8) Er(1) O(W2) 1_554 . . 74.3(2) yes
O(8) Er(1) O(W3) 1_554 . . 75.1(2) yes
O(9) Er(1) O(W1) . . . 74.4(2) yes
O(9) Er(1) O(W2) . . . 137.2(2) yes
O(9) Er(1) O(W3) . . . 127.6(2) yes
O(W1) Er(1) O(W2) . . . 125.2(2) yes
O(W1) Er(1) O(W3) . . . 133.4(2) yes
O(W2) Er(1) O(W3) . . . 70.1(2) yes
O(2) Er(2) O(4) . . . 104.3(2) yes
O(2) Er(2) O(6) . . . 96.7(2) yes
O(2) Er(2) O(7) . . . 143.3(2) yes
O(2) Er(2) O(11) . . . 77.7(2) yes
O(2) Er(2) O(W4) . . . 74.8(2) yes
O(2) Er(2) O(W5) . . . 71.6(2) yes
O(2) Er(2) O(W6) . . . 144.4(2) yes
O(4) Er(2) O(6) . . . 140.2(2) yes
O(4) Er(2) O(7) . . . 87.1(2) yes
O(4) Er(2) O(11) . . . 146.9(2) yes
O(4) Er(2) O(W4) . . . 71.9(2) yes
O(4) Er(2) O(W5) . . . 75.0(2) yes
O(4) Er(2) O(W6) . . . 70.5(2) yes
O(6) Er(2) O(7) . . . 95.9(3) yes
O(6) Er(2) O(11) . . . 70.3(2) yes
O(6) Er(2) O(W4) . . . 147.3(2) yes
O(6) Er(2) O(W5) . . . 80.2(2) yes
O(6) Er(2) O(W6) . . . 72.7(2) yes
O(7) Er(2) O(11) . . . 74.4(2) yes
O(7) Er(2) O(W4) . . . 76.0(2) yes
O(7) Er(2) O(W5) . . . 144.7(2) yes
O(7) Er(2) O(W6) . . . 72.4(2) yes
O(11) Er(2) O(W4) . . . 77.0(2) yes
O(11) Er(2) O(W5) . . . 134.1(2) yes
O(11) Er(2) O(W6) . . . 126.4(2) yes
O(W4) Er(2) O(W5) . . . 124.3(2) yes
O(W4) Er(2) O(W6) . . . 131.3(2) yes
O(W5) Er(2) O(W6) . . . 73.0(2) yes
O(1) C(1) O(2) . . . 125.9(6) no
O(1) C(1) C(2) . . . 116.9(6) no
O(2) C(1) C(2) . . . 117.1(7) no
C(1) C(2) C(3) . . . 115.9(8) no
C(1) C(2) N(1) . . . 111.1(6) no
C(3) C(2) N(1) . . . 105.0(5) no
O(7) C(16) O(8) . . . 123.7(9) no
O(7) C(16) C(17) . . . 117.9(8) no
O(8) C(16) C(17) . . . 118.2(7) no
C(16) C(17) C(18) . . . 114.5(6) no
C(16) C(17) N(4) . . . 106.2(6) no
C(18) C(17) N(4) . . . 102.0(7) no
C(2) C(3) C(4) . . . 101.8(9) no
C(3) C(4) C(5) . . . 107.6(9) no
C(4) C(5) N(1) . . . 104.2(7) no
C(2) N(1) C(5) . . . 107.8(8) no
O(3) C(6) O(4) . . . 125.0(6) no
O(3) C(6) C(7) . . . 114.7(7) no
O(4) C(6) C(7) . . . 120.2(5) no
C(6) C(7) C(8) . . . 115.8(7) no
C(6) C(7) N(2) . . . 111.9(7) no
C(8) C(7) N(2) . . . 105.0(7) no
C(7) C(8) C(9) . . . 106.1(9) no
C(8) C(9) C(10) . . . 105.0(10) no
C(9) C(10) N(2) . . . 112.8(9) no
C(7) N(2) C(10) . . . 106.9(7) no
O(5) C(11) O(6) . . . 124.3(8) no
O(5) C(11) C(12) . . . 118.4(7) no
O(6) C(11) C(12) . . . 117.0(7) no
C(11) C(12) C(13) . . . 115.5(6) no
C(11) C(12) N(3) . . . 107.5(7) no
C(13) C(12) N(3) . . . 105.5(8) no
C(13) C(14) C(15) . . . 107.0(10) no
C(14) C(15) N(3) . . . 107.0(10) no
C(12) N(3) C(15) . . . 105.4(7) no
C(17) C(18) C(19) . . . 106.3(8) no
C(18) C(19) C(20) . . . 109.5(7) no
C(19) C(20) N(4) . . . 103.6(8) no
C(17) N(4) C(20) . . . 106.0(6) no
O(9) C(21) C(22) . . . 117.2(8) no
O(10) C(21) C(22) . . . 116.8(8) no
C(21) C(22) C(23) . . . 114.0(10) no
C(21) C(22) N(5) . . . 110.5(8) no
C(23) C(22) N(5) . . . 104.4(7) no
C(22) C(23) C(24) . . . 105.0(10) no
C(23) C(24) C(25) . . . 106.0(10) no
C(24) C(25) N(5) . . . 108.0(10) no
C(22) N(5) C(25) . . . 107.8(9) no
O(11) C(26) O(12) . . . 125.2(7) no
O(11) C(26) C(27) . . . 117.7(8) no
O(12) C(26) C(27) . . . 117.1(7) no
C(26) C(27) C(28) . . . 111.5(8) no
C(26) C(27) N(6) . . . 108.7(7) no
C(28) C(27) N(6) . . . 103.2(7) no
C(27) C(28) C(29) . . . 106.4(8) no
C(28) C(29) C(30) . . . 109.0(10) no
C(29) C(30) N(6) . . . 108.9(9) no
C(27) N(6) C(30) . . . 109.1(7) no

loop_
_geom_bond_atom_site_label_1
_geom_bond_atom_site_label_2
_geom_bond_site_symmetry_1
_geom_bond_site_symmetry_2
_geom_bond_distance
_geom_bond_publ_flag
Er(1) O(1) . . 2.335(5) yes
Er(1) O(3) . . 2.235(4) yes
Er(1) O(5) . 1_554 2.322(8) yes
Er(1) O(8) . 1_554 2.269(6) yes
Er(1) O(9) . . 2.405(5) yes
Er(1) O(W1) . . 2.419(6) yes
Er(1) O(W2) . . 2.471(6) yes
Er(1) O(W3) . . 2.415(4) yes
Er(2) O(2) . . 2.258(4) yes
Er(2) O(4) . . 2.378(5) yes
Er(2) O(6) . . 2.257(6) yes
Er(2) O(7) . . 2.287(9) yes
Er(2) O(11) . . 2.460(5) yes
Er(2) O(W4) . . 2.414(6) yes
Er(2) O(W5) . . 2.356(6) yes
Er(2) O(W6) . . 2.382(4) yes
O(1) C(1) . . 1.257(9) no
O(2) C(1) . . 1.232(8) no
N(1) C(2) . . 1.523(9) no
N(1) C(5) . . 1.510(10) no
C(1) C(2) . . 1.510(10) no
C(2) C(3) . . 1.530(10) no
C(3) C(4) . . 1.500(10) no
C(4) C(5) . . 1.50(2) no
O(3) C(6) . . 1.283(7) no
O(4) C(6) . . 1.230(10) no
N(2) C(7) . . 1.500(8) no
N(2) C(10) . . 1.410(10) no
C(6) C(7) . . 1.500(10) no
C(7) C(8) . . 1.53(2) no
C(8) C(9) . . 1.480(10) no
C(9) C(10) . . 1.43(2) no
O(5) C(11) . . 1.270(10) no
O(6) C(11) . . 1.240(10) no
N(3) C(12) . . 1.550(10) no
N(3) C(15) . . 1.480(10) no
C(11) C(12) . . 1.540(10) no
C(12) C(13) . . 1.450(10) no
C(13) C(14) . . 1.48(2) no
C(14) C(15) . . 1.44(2) no
O(7) C(16) . . 1.240(10) no
O(8) C(16) . . 1.260(10) no
N(4) C(17) . . 1.540(10) no
N(4) C(20) . . 1.540(10) no
C(16) C(17) . . 1.500(10) no
C(17) C(18) . . 1.500(10) no
C(18) C(19) . . 1.460(10) no
C(19) C(20) . . 1.52(2) no
O(9) C(21) . . 1.250(10) no
O(10) C(21) . . 1.230(10) no
N(5) C(22) . . 1.500(10) no
N(5) C(25) . . 1.440(10) no
C(21) C(22) . . 1.520(10) no
C(22) C(23) . . 1.490(10) no
C(23) C(24) . . 1.48(2) no
C(24) C(25) . . 1.44(2) no
O(11) C(26) . . 1.272(9) no
O(12) C(26) . . 1.260(10) no
N(6) C(27) . . 1.500(9) no
N(6) C(30) . . 1.460(10) no
C(26) C(27) . . 1.520(10) no
C(27) C(28) . . 1.53(2) no
C(28) C(29) . . 1.470(10) no
C(29) C(30) . . 1.40(2) no
Cl(1) O(13) . . 1.400(10) no
Cl(1) O(14) . . 1.43(2) no
Cl(1) O(15) . . 1.440(10) no
Cl(1) O(16) . . 1.37(2) no
Cl(1) O(15') . . 1.48(2) no
Cl(1) O(14') . . 1.37(2) no
Cl(1) O(16') . . 1.46(2) no
Cl(2) O(17) . . 1.440(10) no
Cl(2) O(18) . . 1.370(10) no
Cl(2) O(19) . . 1.460(10) no
Cl(2) O(20) . . 1.52(3) no
Cl(2) O(18') . . 1.500(10) no
Cl(2) O(19') . . 1.37(2) no
Cl(2) O(20') . . 1.45(2) no
Cl(3) O(21) . . 1.429(7) no
Cl(3) O(22) . . 1.444(9) no
Cl(3) O(23) . . 1.370(10) no
Cl(3) O(24) . . 1.390(10) no
Cl(4) O(25) . . 1.440(9) no
Cl(4) O(26) . . 1.374(6) no
Cl(4) O(27) . . 1.430(10) no
Cl(4) O(28) . . 1.404(9) no
Cl(5) O(29) . . 1.421(7) no
Cl(5) O(30) . . 1.426(7) no
Cl(5) O(31) . . 1.390(10) no
Cl(5) O(32) . . 1.406(9) no
Cl(6) O(33) . . 1.380(10) no
Cl(6) O(34) . . 1.406(6) no
Cl(6) O(35) . . 1.390(10) no
Cl(6) O(36) . . 1.430(10) no
